data_7024138
loop_
_publ_author_name
'Knapp, Caroline'
'Zhou, Binbin'
'Denning, Mark S.'
'Rees, Nicholas H.'
'Goicoechea, Jose M.'

_publ_section_title
;
 Reactivity studies of group 15 Zintl ions towards homoleptic
 post-transition metal organometallics: a 'bottom-up' approach to
 bimetallic molecular clusters.
;
_journal_issue 2
_journal_name_full 'Dalton transactions (Cambridge, England : 2003)'
_journal_page_first 426
_journal_page_last 436
_journal_paper_doi 10.1039/b911544g
_journal_volume 39
_journal_year 2010
_chemical_formula_moiety '6(C18 H36 K N2 O6), 6(C5 H5 N), Cd P14'
_chemical_formula_sum 'C102 H174 Cd K4 N14 O24 P14'
_chemical_formula_weight 2682.93
_chemical_name_common (K(2,2,2-crypt))4(Cd(P7)2)*6py
_chemical_name_systematic
;
[K(2,2,2-crypt)]4[Cd(P7)2]*6py
;
_space_group_IT_number 43
_symmetry_cell_setting orthorhombic
_symmetry_space_group_name_Hall 'F 2 -2d'
_symmetry_space_group_name_H-M 'F d d 2'
_atom_sites_solution_hydrogens geom
_atom_sites_solution_primary direct
_atom_sites_solution_secondary difmap
_audit_creation_method SHELXL-97
_cell_angle_alpha 90.00
_cell_angle_beta 90.00
_cell_angle_gamma 90.00
_cell_formula_units_Z 8
_cell_length_a 23.5977(2)
_cell_length_b 75.1887(8)
_cell_length_c 15.1082(1)
_cell_measurement_reflns_used 47010
_cell_measurement_temperature 150(2)
_cell_measurement_theta_max 25.028
_cell_measurement_theta_min 5.097
_cell_volume 26806.2(4)
_computing_cell_refinement
;
KappaCCD software "DENZO" (Otwinowski & Minor, 1996)
;
_computing_data_collection
;
KappaCCD software "Collect" (Nonius, 2000)
;
_computing_data_reduction
;
KappaCCD software "DENZO" (Otwinowski & Minor, 1996)
;
_computing_molecular_graphics 'WinGX (Farrugia, 2005)'
_computing_publication_material 'XCIF (Sheldrick, 2001)'
_computing_structure_refinement 'SHELXL-97 (Sheldrick, 1997)'
_computing_structure_solution 'SHELXS-97 (Sheldrick, 1990)'
_diffrn_ambient_temperature 150(2)
_diffrn_measured_fraction_theta_full 0.960
_diffrn_measured_fraction_theta_max 0.960
_diffrn_measurement_device_type 'Nonius KappaCCD'
_diffrn_measurement_method 'omega scans'
_diffrn_radiation_monochromator graphite
_diffrn_radiation_source 'fine-focus sealed tube'
_diffrn_radiation_type MoK\a
_diffrn_radiation_wavelength 0.71073
_diffrn_reflns_av_R_equivalents 0.0460
_diffrn_reflns_av_sigmaI/netI 0.0600
_diffrn_reflns_limit_h_max 27
_diffrn_reflns_limit_h_min -27
_diffrn_reflns_limit_k_max 89
_diffrn_reflns_limit_k_min -89
_diffrn_reflns_limit_l_max 17
_diffrn_reflns_limit_l_min -17
_diffrn_reflns_number 10425
_diffrn_reflns_theta_full 25.00
_diffrn_reflns_theta_max 25.00
_diffrn_reflns_theta_min 5.10
_exptl_absorpt_coefficient_mu 0.521
_exptl_absorpt_correction_T_max 0.9744
_exptl_absorpt_correction_T_min 0.8346
_exptl_absorpt_correction_type multi-scan
_exptl_absorpt_process_details 'DENZO/SCALEPACK (Otwinowski & Minor, 1997)'
_exptl_crystal_colour orange
_exptl_crystal_density_diffrn 1.330
_exptl_crystal_density_meas ?
_exptl_crystal_density_method 'not measured'
_exptl_crystal_description plates
_exptl_crystal_F_000 11280
_exptl_crystal_size_max 0.36
_exptl_crystal_size_mid 0.24
_exptl_crystal_size_min 0.05
_refine_diff_density_max 0.745
_refine_diff_density_min -0.452
_refine_diff_density_rms 0.067
_refine_ls_abs_structure_details 'Flack H D (1983), Acta Cryst. A39, 876-881'
_refine_ls_abs_structure_Flack 0.56(3)
_refine_ls_extinction_method none
_refine_ls_goodness_of_fit_ref 1.027
_refine_ls_hydrogen_treatment constr
_refine_ls_matrix_type full
_refine_ls_number_parameters 726
_refine_ls_number_reflns 10425
_refine_ls_number_restraints 37
_refine_ls_restrained_S_all 1.027
_refine_ls_R_factor_all 0.0769
_refine_ls_R_factor_gt 0.0541
_refine_ls_shift/su_max 0.001
_refine_ls_shift/su_mean 0.000
_refine_ls_structure_factor_coef Fsqd
_refine_ls_weighting_details 'calc w=1/[\s^2^(Fo^2^)+(0.0435P)^2^+162.0573P] where P=(Fo^2^+2Fc^2^)/3'
_refine_ls_weighting_scheme calc
_refine_ls_wR_factor_gt 0.1086
_refine_ls_wR_factor_ref 0.1161
_reflns_number_gt 8533
_reflns_number_total 10425
_reflns_threshold_expression >2sigma(I)
_cod_data_source_file b911544g.txt
_cod_data_source_block 5
_cod_depositor_comments
;
The following automatic conversions were performed:

'_symmetry_cell_setting' value 'Orthorhombic' changed to
'orthorhombic' according to
/home/saulius/struct/CIF-dictionaries/cif_core.dic dictionary named
'cif_core.dic' version 2.4.2 from 2011-04-26.

Automatic conversion script
Id: cif_fix_values 1891 2012-01-12 08:04:46Z andrius 

The following automatic conversions were performed:

'_exptl_crystal_density_meas' value 'not measured' was changed to '?'
- the value is perceived as not measured.

Automatic conversion script
Id: cif_fix_values 3008 2015-01-20 13:52:24Z robertas 
;
_cod_original_sg_symbol_H-M Fdd2
_cod_database_code 7024138

loop_
_symmetry_equiv_pos_as_xyz
'x, y, z'
'-x, -y, z'
'x+1/4, -y+1/4, z+1/4'
'-x+1/4, y+1/4, z+1/4'
'x, y+1/2, z+1/2'
'-x, -y+1/2, z+1/2'
'x+1/4, -y+3/4, z+3/4'
'-x+1/4, y+3/4, z+3/4'
'x+1/2, y, z+1/2'
'-x+1/2, -y, z+1/2'
'x+3/4, -y+1/4, z+3/4'
'-x+3/4, y+1/4, z+3/4'
'x+1/2, y+1/2, z'
'-x+1/2, -y+1/2, z'
'x+3/4, -y+3/4, z+1/4'
'-x+3/4, y+3/4, z+1/4'

loop_
_atom_site_label
_atom_site_type_symbol
_atom_site_fract_x
_atom_site_fract_y
_atom_site_fract_z
_atom_site_U_iso_or_equiv
_atom_site_adp_type
_atom_site_occupancy
_atom_site_symmetry_multiplicity
_atom_site_calc_flag
_atom_site_refinement_flags
_atom_site_disorder_assembly
_atom_site_disorder_group
Cd1 Cd 0.5000 0.0000 0.51889(4) 0.03866(16) Uani 1 2 d S . .
P1 P 0.56580(7) 0.03641(2) 0.46252(10) 0.0393(4) Uani 1 1 d . . .
P2 P 0.47542(7) 0.03058(2) 0.43698(10) 0.0422(4) Uani 1 1 d . . .
P3 P 0.57345(6) 0.02260(2) 0.59058(10) 0.0350(3) Uani 1 1 d . . .
P4 P 0.56407(7) 0.06411(2) 0.50063(11) 0.0442(4) Uani 1 1 d . . .
P5 P 0.43965(6) 0.04090(2) 0.55858(11) 0.0383(4) Uani 1 1 d . . .
P6 P 0.50534(6) 0.035616(19) 0.66132(9) 0.0330(3) Uani 1 1 d . . .
P7 P 0.49889(6) 0.062881(19) 0.59861(11) 0.0388(4) Uani 1 1 d . . .
K1 K 0.48805(5) 0.156023(15) 0.58755(8) 0.0308(3) Uani 1 1 d . . .
K2 K 0.65136(5) 0.002495(17) 1.03512(7) 0.0372(3) Uani 1 1 d . . .
N11 N 0.5436(2) 0.12365(6) 0.6671(3) 0.0432(12) Uani 1 1 d . . .
N12 N 0.43223(17) 0.18798(6) 0.5095(3) 0.0346(11) Uani 1 1 d . . .
N21 N 0.7025(2) -0.02588(8) 0.9201(3) 0.0553(15) Uani 1 1 d . . .
N22 N 0.5968(2) 0.03076(7) 1.1482(3) 0.0468(13) Uani 1 1 d . . .
O11 O 0.52519(17) 0.12866(5) 0.4740(3) 0.0458(10) Uani 1 1 d . . .
O12 O 0.49390(16) 0.16181(6) 0.4013(3) 0.0464(10) Uani 1 1 d . . .
O13 O 0.58862(16) 0.15963(5) 0.6843(3) 0.0419(10) Uani 1 1 d . . .
O14 O 0.52519(14) 0.19032(5) 0.6375(2) 0.0352(9) Uani 1 1 d . . .
O15 O 0.42987(16) 0.13501(5) 0.7181(3) 0.0437(10) Uani 1 1 d . . .
O16 O 0.37119(15) 0.16130(5) 0.6205(3) 0.0408(10) Uani 1 1 d . . .
O21 O 0.6058(2) -0.00352(6) 0.8674(3) 0.0562(12) Uani 1 1 d . . .
O22 O 0.57157(19) 0.02796(7) 0.9607(3) 0.0641(13) Uani 1 1 d . . .
O23 O 0.76608(16) 0.00515(6) 0.9904(3) 0.0491(11) Uani 1 1 d . . .
O24 O 0.72083(17) 0.02725(6) 1.1263(3) 0.0523(11) Uani 1 1 d . . .
O25 O 0.65881(18) -0.03367(6) 1.0954(3) 0.0492(10) Uani 1 1 d . . .
O26 O 0.58970(15) -0.00795(6) 1.1854(2) 0.0423(10) Uani 1 1 d . . .
C101 C 0.5446(3) 0.10955(8) 0.5972(4) 0.0509(16) Uani 1 1 d . . .
H10A H 0.5060 0.1045 0.5913 0.061 Uiso 1 1 calc R . .
H10B H 0.5700 0.0998 0.6170 0.061 Uiso 1 1 calc R . .
C102 C 0.5640(3) 0.11588(8) 0.5083(5) 0.0581(18) Uani 1 1 d . . .
H10C H 0.6021 0.1213 0.5136 0.070 Uiso 1 1 calc R . .
H10D H 0.5667 0.1057 0.4672 0.070 Uiso 1 1 calc R . .
C103 C 0.5423(3) 0.13443(11) 0.3887(5) 0.069(2) Uani 1 1 d . . .
H10E H 0.5484 0.1240 0.3498 0.083 Uiso 1 1 calc R . .
H10F H 0.5785 0.1410 0.3931 0.083 Uiso 1 1 calc R . .
C104 C 0.4981(3) 0.14605(10) 0.3506(4) 0.0623(19) Uani 1 1 d . . .
H10G H 0.5078 0.1490 0.2886 0.075 Uiso 1 1 calc R . .
H10H H 0.4612 0.1398 0.3506 0.075 Uiso 1 1 calc R . .
C105 C 0.4512(3) 0.17326(9) 0.3649(4) 0.0527(17) Uani 1 1 d . . .
H10I H 0.4139 0.1673 0.3672 0.063 Uiso 1 1 calc R . .
H10J H 0.4601 0.1759 0.3022 0.063 Uiso 1 1 calc R . .
C106 C 0.4489(3) 0.19021(8) 0.4167(4) 0.0426(15) Uani 1 1 d . . .
H10K H 0.4868 0.1959 0.4147 0.051 Uiso 1 1 calc R . .
H10L H 0.4218 0.1984 0.3877 0.051 Uiso 1 1 calc R . .
C107 C 0.6016(3) 0.12828(8) 0.6932(5) 0.0540(18) Uani 1 1 d . . .
H10M H 0.6255 0.1288 0.6394 0.065 Uiso 1 1 calc R . .
H10N H 0.6168 0.1187 0.7313 0.065 Uiso 1 1 calc R . .
C108 C 0.6067(3) 0.14556(8) 0.7416(4) 0.0478(16) Uani 1 1 d . . .
H10O H 0.5828 0.1453 0.7954 0.057 Uiso 1 1 calc R . .
H10P H 0.6465 0.1475 0.7598 0.057 Uiso 1 1 calc R . .
C109 C 0.5977(2) 0.17655(7) 0.7230(4) 0.0416(15) Uani 1 1 d . . .
H10Q H 0.6377 0.1776 0.7423 0.050 Uiso 1 1 calc R . .
H10R H 0.5731 0.1780 0.7754 0.050 Uiso 1 1 calc R . .
C110 C 0.5845(2) 0.19055(7) 0.6561(4) 0.0416(15) Uani 1 1 d . . .
H11A H 0.5956 0.2024 0.6792 0.050 Uiso 1 1 calc R . .
H11B H 0.6062 0.1883 0.6011 0.050 Uiso 1 1 calc R . .
C111 C 0.5103(2) 0.20460(7) 0.5808(4) 0.0375(13) Uani 1 1 d . . .
H11C H 0.5325 0.2039 0.5254 0.045 Uiso 1 1 calc R . .
H11D H 0.5191 0.2161 0.6100 0.045 Uiso 1 1 calc R . .
C112 C 0.4481(2) 0.20362(7) 0.5602(4) 0.0417(15) Uani 1 1 d . . .
H11E H 0.4266 0.2037 0.6164 0.050 Uiso 1 1 calc R . .
H11F H 0.4371 0.2144 0.5265 0.050 Uiso 1 1 calc R . .
C113 C 0.5118(3) 0.11723(9) 0.7443(5) 0.0525(17) Uani 1 1 d . . .
H11G H 0.5210 0.1248 0.7959 0.063 Uiso 1 1 calc R . .
H11H H 0.5242 0.1050 0.7582 0.063 Uiso 1 1 calc R . .
C114 C 0.4490(3) 0.11725(8) 0.7311(5) 0.0534(17) Uani 1 1 d . . .
H11I H 0.4392 0.1099 0.6789 0.064 Uiso 1 1 calc R . .
H11J H 0.4301 0.1120 0.7836 0.064 Uiso 1 1 calc R . .
C115 C 0.3696(2) 0.13624(9) 0.7156(5) 0.0520(17) Uani 1 1 d . . .
H11K H 0.3534 0.1314 0.7711 0.062 Uiso 1 1 calc R . .
H11L H 0.3547 0.1291 0.6656 0.062 Uiso 1 1 calc R . .
C116 C 0.3527(3) 0.15495(9) 0.7049(5) 0.0558(18) Uani 1 1 d . . .
H11M H 0.3110 0.1560 0.7094 0.067 Uiso 1 1 calc R . .
H11N H 0.3699 0.1622 0.7525 0.067 Uiso 1 1 calc R . .
C117 C 0.3500(2) 0.17878(8) 0.6022(5) 0.0494(17) Uani 1 1 d . . .
H11O H 0.3629 0.1871 0.6489 0.059 Uiso 1 1 calc R . .
H11P H 0.3080 0.1786 0.6029 0.059 Uiso 1 1 calc R . .
C118 C 0.3700(2) 0.18509(8) 0.5150(5) 0.0489(17) Uani 1 1 d . . .
H11Q H 0.3506 0.1964 0.5008 0.059 Uiso 1 1 calc R . .
H11R H 0.3590 0.1763 0.4695 0.059 Uiso 1 1 calc R . .
C201 C 0.6627(4) -0.02923(10) 0.8458(5) 0.073(2) Uani 1 1 d . . .
H20A H 0.6831 -0.0361 0.8000 0.088 Uiso 1 1 calc R . .
H20B H 0.6315 -0.0368 0.8681 0.088 Uiso 1 1 calc R . .
C202 C 0.6375(3) -0.01337(11) 0.8030(4) 0.069(2) Uani 1 1 d . . .
H20C H 0.6678 -0.0058 0.7780 0.082 Uiso 1 1 calc R . .
H20D H 0.6122 -0.0171 0.7541 0.082 Uiso 1 1 calc R . .
C203 C 0.5755(3) 0.01080(10) 0.8258(4) 0.0546(19) Uani 1 1 d . . .
H20E H 0.5506 0.0059 0.7789 0.066 Uiso 1 1 calc R . .
H20F H 0.6029 0.0190 0.7976 0.066 Uiso 1 1 calc R . .
C204 C 0.5411(4) 0.02064(11) 0.8897(5) 0.079(2) Uani 1 1 d . . .
H20G H 0.5214 0.0304 0.8581 0.094 Uiso 1 1 calc R . .
H20H H 0.5118 0.0126 0.9136 0.094 Uiso 1 1 calc R . .
C205 C 0.5348(3) 0.03647(11) 1.0216(5) 0.075(2) Uani 1 1 d . . .
H20I H 0.5075 0.0278 1.0459 0.090 Uiso 1 1 calc R . .
H20J H 0.5133 0.0460 0.9914 0.090 Uiso 1 1 calc R . .
C206 C 0.5690(4) 0.04411(11) 1.0939(5) 0.075(2) Uani 1 1 d . . .
H20K H 0.5981 0.0520 1.0681 0.090 Uiso 1 1 calc R . .
H20L H 0.5441 0.0514 1.1320 0.090 Uiso 1 1 calc R . .
C207 C 0.7570(3) -0.01848(12) 0.8862(5) 0.076(2) Uani 1 1 d . . .
H20M H 0.7484 -0.0094 0.8404 0.091 Uiso 1 1 calc R . .
H20N H 0.7785 -0.0282 0.8572 0.091 Uiso 1 1 calc R . .
C208 C 0.7939(3) -0.01012(11) 0.9558(5) 0.069(2) Uani 1 1 d . . .
H20O H 0.8011 -0.0188 1.0039 0.082 Uiso 1 1 calc R . .
H20P H 0.8307 -0.0067 0.9296 0.082 Uiso 1 1 calc R . .
C209 C 0.7993(3) 0.01319(10) 1.0591(5) 0.0553(18) Uani 1 1 d . . .
H20Q H 0.8385 0.0152 1.0378 0.066 Uiso 1 1 calc R . .
H20R H 0.8010 0.0052 1.1110 0.066 Uiso 1 1 calc R . .
C210 C 0.7737(3) 0.03015(10) 1.0845(5) 0.0569(18) Uani 1 1 d . . .
H21A H 0.7993 0.0366 1.1253 0.068 Uiso 1 1 calc R . .
H21B H 0.7682 0.0376 1.0311 0.068 Uiso 1 1 calc R . .
C211 C 0.6947(3) 0.04351(10) 1.1512(6) 0.070(2) Uani 1 1 d . . .
H21C H 0.6864 0.0506 1.0977 0.084 Uiso 1 1 calc R . .
H21D H 0.7208 0.0504 1.1892 0.084 Uiso 1 1 calc R . .
C212 C 0.6403(3) 0.03980(10) 1.2009(5) 0.066(2) Uani 1 1 d . . .
H21E H 0.6492 0.0324 1.2532 0.079 Uiso 1 1 calc R . .
H21F H 0.6247 0.0512 1.2226 0.079 Uiso 1 1 calc R . .
C213 C 0.7125(4) -0.04216(10) 0.9699(5) 0.069(2) Uani 1 1 d . . .
H21G H 0.7474 -0.0407 1.0056 0.083 Uiso 1 1 calc R . .
H21H H 0.7191 -0.0520 0.9277 0.083 Uiso 1 1 calc R . .
C214 C 0.6653(4) -0.04705(9) 1.0293(5) 0.068(2) Uani 1 1 d . . .
H21I H 0.6299 -0.0482 0.9947 0.081 Uiso 1 1 calc R . .
H21J H 0.6734 -0.0587 1.0576 0.081 Uiso 1 1 calc R . .
C215 C 0.6158(3) -0.03784(9) 1.1580(5) 0.0588(19) Uani 1 1 d . . .
H21K H 0.6250 -0.0492 1.1876 0.071 Uiso 1 1 calc R . .
H21L H 0.5791 -0.0393 1.1271 0.071 Uiso 1 1 calc R . .
C216 C 0.6111(3) -0.02357(9) 1.2249(4) 0.0525(18) Uani 1 1 d . . .
H21M H 0.5855 -0.0274 1.2731 0.063 Uiso 1 1 calc R . .
H21N H 0.6489 -0.0212 1.2508 0.063 Uiso 1 1 calc R . .
C217 C 0.5799(3) 0.00553(9) 1.2510(4) 0.0491(17) Uani 1 1 d . . .
H21O H 0.6160 0.0085 1.2809 0.059 Uiso 1 1 calc R . .
H21P H 0.5531 0.0010 1.2962 0.059 Uiso 1 1 calc R . .
C218 C 0.5559(3) 0.02180(9) 1.2076(4) 0.0468(16) Uani 1 1 d . . .
H21Q H 0.5220 0.0184 1.1731 0.056 Uiso 1 1 calc R . .
H21R H 0.5438 0.0303 1.2541 0.056 Uiso 1 1 calc R . .
N1 N 0.4303(2) 0.07093(7) 0.8239(4) 0.101(3) Uani 1 1 d G . .
C1 C 0.4300(3) 0.07916(9) 0.9062(4) 0.081(3) Uani 1 1 d G . .
H1 H 0.4615 0.0778 0.9449 0.097 Uiso 1 1 calc R . .
C2 C 0.3837(4) 0.08934(8) 0.9320(5) 0.110(4) Uani 1 1 d G . .
H2 H 0.3835 0.0950 0.9883 0.132 Uiso 1 1 calc R . .
C3 C 0.3377(3) 0.09129(8) 0.8755(7) 0.102(4) Uani 1 1 d G . .
H3 H 0.3060 0.0982 0.8931 0.123 Uiso 1 1 calc R . .
C4 C 0.3380(2) 0.08306(10) 0.7931(6) 0.138(6) Uani 1 1 d G . .
H4 H 0.3065 0.0844 0.7544 0.166 Uiso 1 1 calc R . .
C5 C 0.3843(3) 0.07288(8) 0.7673(4) 0.103(3) Uani 1 1 d G . .
H5 H 0.3845 0.0673 0.7110 0.123 Uiso 1 1 calc R . .
C3S C 0.6985(4) 0.10141(15) 0.1939(5) 0.168(7) Uani 1 1 d G . .
H3S H 0.7074 0.1033 0.1333 0.201 Uiso 1 1 calc R . .
C2S C 0.7015(3) 0.11483(11) 0.2508(7) 0.115(4) Uani 1 1 d G . .
H2S H 0.7125 0.1263 0.2309 0.138 Uiso 1 1 calc R . .
C1S C 0.6891(3) 0.11222(10) 0.3354(7) 0.153(5) Uani 1 1 d G . .
H1S H 0.6912 0.1218 0.3762 0.184 Uiso 1 1 calc R . .
N1S N 0.6737(3) 0.09619(12) 0.3632(4) 0.116(3) Uani 1 1 d G . .
C5S C 0.6707(4) 0.08277(10) 0.3064(5) 0.162(6) Uani 1 1 d G . .
H5S H 0.6597 0.0713 0.3263 0.194 Uiso 1 1 calc R . .
C4S C 0.6832(4) 0.08538(13) 0.2217(5) 0.137(5) Uani 1 1 d G . .
H4S H 0.6810 0.0758 0.1810 0.165 Uiso 1 1 calc R . .
N1R N 0.6724(3) 0.16163(17) 0.4929(9) 0.164(8) Uani 0.707(9) 1 d PG A 1
C1R C 0.7143(4) 0.16766(14) 0.5502(6) 0.080(5) Uani 0.707(9) 1 d PG A 1
H1R H 0.7043 0.1720 0.6072 0.096 Uiso 0.707(9) 1 calc PR A 1
C2R C 0.7707(4) 0.16734(12) 0.5242(5) 0.078(4) Uani 0.707(9) 1 d PG A 1
H2R H 0.7994 0.1715 0.5633 0.093 Uiso 0.707(9) 1 calc PR A 1
C3R C 0.7853(3) 0.16100(13) 0.4408(6) 0.094(5) Uani 0.707(9) 1 d PG A 1
H3R H 0.8239 0.1608 0.4230 0.113 Uiso 0.707(9) 1 calc PR A 1
C4R C 0.7434(4) 0.15497(18) 0.3835(6) 0.202(14) Uani 0.707(9) 1 d PG A 1
H4R H 0.7534 0.1506 0.3265 0.243 Uiso 0.707(9) 1 calc PR A 1
C5R C 0.6870(4) 0.1553(2) 0.4096(9) 0.26(2) Uani 0.707(9) 1 d PG A 1
H5R H 0.6583 0.1512 0.3704 0.310 Uiso 0.707(9) 1 calc PR A 1
N1Q N 0.7123(8) 0.1432(2) 0.4788(14) 0.072(7) Uani 0.293(9) 1 d PGU A 2
C1Q C 0.7208(9) 0.1507(3) 0.5618(12) 0.093(10) Uani 0.293(9) 1 d PGU A 2
H1Q H 0.7227 0.1433 0.6128 0.111 Uiso 0.293(9) 1 calc PR A 2
C2Q C 0.7265(10) 0.1690(3) 0.5702(12) 0.081(13) Uani 0.293(9) 1 d PGU A 2
H2Q H 0.7323 0.1742 0.6269 0.097 Uiso 0.293(9) 1 calc PR A 2
C3Q C 0.7237(9) 0.1798(2) 0.4956(17) 0.085(9) Uani 0.293(9) 1 d PGU A 2
H3Q H 0.7276 0.1923 0.5014 0.101 Uiso 0.293(9) 1 calc PR A 2
C4Q C 0.7152(10) 0.1723(3) 0.4127(13) 0.104(11) Uani 0.293(9) 1 d PGU A 2
H4Q H 0.7133 0.1797 0.3617 0.124 Uiso 0.293(9) 1 calc PR A 2
C5Q C 0.7095(10) 0.1540(3) 0.4042(11) 0.105(13) Uani 0.293(9) 1 d PGU A 2
H5Q H 0.7037 0.1488 0.3475 0.126 Uiso 0.293(9) 1 calc PR A 2

loop_
_atom_site_aniso_label
_atom_site_aniso_U_11
_atom_site_aniso_U_22
_atom_site_aniso_U_33
_atom_site_aniso_U_23
_atom_site_aniso_U_13
_atom_site_aniso_U_12
Cd1 0.0543(4) 0.0231(3) 0.0385(3) 0.000 0.000 -0.0014(3)
P1 0.0486(9) 0.0388(9) 0.0304(8) 0.0027(7) -0.0007(7) -0.0004(7)
P2 0.0559(10) 0.0350(9) 0.0356(9) 0.0020(7) -0.0229(8) -0.0066(7)
P3 0.0342(8) 0.0411(9) 0.0296(7) 0.0010(7) -0.0059(7) 0.0080(6)
P4 0.0534(10) 0.0332(9) 0.0459(10) 0.0040(7) -0.0067(8) -0.0123(7)
P5 0.0310(8) 0.0326(8) 0.0512(10) 0.0040(7) -0.0119(7) 0.0027(6)
P6 0.0343(8) 0.0364(8) 0.0283(7) -0.0001(6) -0.0043(6) 0.0034(6)
P7 0.0435(9) 0.0276(8) 0.0454(9) -0.0040(7) -0.0078(7) -0.0025(7)
K1 0.0323(6) 0.0272(6) 0.0330(6) -0.0011(5) -0.0050(5) 0.0000(5)
K2 0.0331(6) 0.0545(8) 0.0240(7) 0.0032(6) -0.0016(5) -0.0014(6)
N11 0.044(3) 0.033(3) 0.053(3) 0.004(2) -0.009(3) 0.001(2)
N12 0.028(2) 0.035(3) 0.040(3) 0.009(2) -0.007(2) 0.0009(19)
N21 0.074(4) 0.063(4) 0.029(3) -0.003(3) 0.001(3) 0.005(3)
N22 0.056(3) 0.056(3) 0.028(3) 0.011(3) 0.009(3) 0.016(3)
O11 0.052(2) 0.042(2) 0.044(2) -0.0093(19) -0.001(2) 0.011(2)
O12 0.050(2) 0.053(3) 0.036(2) 0.002(2) -0.007(2) 0.010(2)
O13 0.045(2) 0.033(2) 0.047(2) -0.0008(19) -0.0204(19) 0.0026(18)
O14 0.028(2) 0.032(2) 0.046(2) 0.0017(18) -0.0108(17) -0.0014(16)
O15 0.045(2) 0.040(2) 0.046(2) 0.011(2) -0.002(2) -0.0042(18)
O16 0.033(2) 0.039(2) 0.051(3) 0.0072(19) -0.0012(18) 0.0011(17)
O21 0.083(3) 0.056(3) 0.030(2) 0.008(2) -0.014(2) -0.016(2)
O22 0.056(3) 0.089(4) 0.047(3) 0.015(3) -0.009(2) 0.001(3)
O23 0.035(2) 0.068(3) 0.044(3) 0.003(2) 0.0025(19) 0.005(2)
O24 0.042(3) 0.060(3) 0.054(3) 0.000(2) 0.011(2) -0.014(2)
O25 0.058(3) 0.049(3) 0.040(2) 0.006(2) 0.003(2) 0.002(2)
O26 0.035(2) 0.062(3) 0.030(2) 0.014(2) 0.0048(18) 0.0087(19)
C101 0.072(4) 0.021(3) 0.060(4) -0.004(3) -0.008(4) 0.008(3)
C102 0.066(4) 0.037(4) 0.071(5) -0.017(4) -0.007(4) 0.012(3)
C103 0.082(5) 0.081(6) 0.044(4) -0.009(4) 0.007(4) 0.023(4)
C104 0.069(5) 0.080(5) 0.038(4) -0.005(4) -0.003(4) 0.018(4)
C105 0.056(4) 0.058(5) 0.044(4) 0.013(3) -0.015(3) -0.008(3)
C106 0.044(3) 0.042(4) 0.042(4) 0.011(3) -0.017(3) -0.001(3)
C107 0.045(4) 0.047(4) 0.070(5) 0.011(3) -0.017(3) 0.013(3)
C108 0.052(4) 0.037(4) 0.055(4) 0.000(3) -0.024(3) 0.002(3)
C109 0.044(3) 0.028(3) 0.053(4) -0.009(3) -0.023(3) -0.004(3)
C110 0.034(3) 0.032(3) 0.059(4) -0.008(3) -0.014(3) -0.003(2)
C111 0.039(3) 0.022(3) 0.051(4) 0.000(3) -0.007(3) -0.001(2)
C112 0.038(3) 0.032(3) 0.055(4) 0.006(3) -0.006(3) 0.005(3)
C113 0.056(4) 0.045(4) 0.056(4) 0.014(3) -0.013(3) 0.010(3)
C114 0.059(4) 0.042(4) 0.059(4) 0.026(3) -0.007(3) -0.005(3)
C115 0.041(4) 0.066(5) 0.049(4) 0.020(3) 0.009(3) 0.000(3)
C116 0.048(4) 0.064(5) 0.056(4) 0.005(4) 0.017(3) 0.001(3)
C117 0.030(3) 0.041(4) 0.077(5) 0.002(3) 0.000(3) 0.005(3)
C118 0.030(3) 0.042(4) 0.075(5) 0.014(3) -0.023(3) 0.004(3)
C201 0.113(6) 0.067(5) 0.040(4) -0.014(4) -0.003(4) 0.005(5)
C202 0.092(6) 0.083(6) 0.031(4) -0.004(4) -0.003(4) -0.013(5)
C203 0.066(4) 0.069(5) 0.029(3) 0.017(3) -0.021(3) -0.021(4)
C204 0.095(6) 0.084(6) 0.057(5) 0.007(4) -0.023(5) -0.012(5)
C205 0.062(5) 0.110(7) 0.052(4) 0.027(5) 0.012(4) 0.043(4)
C206 0.090(6) 0.081(6) 0.054(5) 0.016(4) 0.022(5) 0.030(5)
C207 0.077(5) 0.096(6) 0.053(5) -0.011(4) 0.026(4) 0.015(5)
C208 0.048(4) 0.098(6) 0.060(5) -0.010(5) 0.018(4) 0.011(4)
C209 0.033(3) 0.074(5) 0.059(4) 0.007(4) -0.006(3) -0.006(3)
C210 0.053(4) 0.069(5) 0.049(4) 0.006(4) -0.001(3) -0.021(4)
C211 0.073(5) 0.052(5) 0.085(6) -0.010(4) 0.022(4) -0.014(4)
C212 0.070(5) 0.069(5) 0.058(5) -0.018(4) 0.013(4) -0.007(4)
C213 0.102(6) 0.062(5) 0.043(4) -0.011(4) 0.011(4) 0.030(4)
C214 0.107(6) 0.045(4) 0.050(4) 0.002(4) -0.008(4) 0.003(4)
C215 0.053(4) 0.060(5) 0.063(5) 0.031(4) -0.005(4) -0.004(3)
C216 0.053(4) 0.062(5) 0.042(4) 0.028(4) 0.016(3) 0.019(3)
C217 0.043(4) 0.075(5) 0.029(3) 0.009(3) 0.010(3) 0.006(3)
C218 0.045(4) 0.064(4) 0.031(3) 0.011(3) 0.006(3) 0.016(3)
N1 0.084(5) 0.087(6) 0.133(7) 0.025(5) -0.013(5) -0.019(4)
C1 0.100(7) 0.081(6) 0.061(5) -0.003(5) 0.017(5) -0.030(5)
C2 0.148(10) 0.083(7) 0.099(8) 0.003(6) 0.074(9) -0.021(7)
C3 0.093(8) 0.086(7) 0.128(10) 0.012(7) 0.068(7) 0.013(6)
C4 0.067(7) 0.108(9) 0.241(18) 0.081(11) 0.037(8) -0.003(6)
C5 0.084(6) 0.078(6) 0.146(9) 0.032(7) 0.001(7) -0.027(5)
C3S 0.202(14) 0.212(17) 0.089(9) 0.041(11) 0.005(9) -0.098(14)
C2S 0.123(9) 0.082(8) 0.141(11) 0.041(8) 0.040(8) -0.001(6)
C1S 0.230(15) 0.067(8) 0.163(13) -0.002(8) 0.055(12) -0.019(8)
N1S 0.119(7) 0.133(8) 0.097(7) -0.005(6) -0.016(5) 0.032(6)
C5S 0.306(19) 0.102(9) 0.077(8) -0.005(7) -0.007(10) -0.086(10)
C4S 0.200(13) 0.148(11) 0.064(7) -0.015(7) 0.000(7) -0.087(10)
N1R 0.128(12) 0.145(14) 0.218(19) -0.082(13) 0.056(13) -0.044(10)
C1R 0.063(10) 0.110(14) 0.066(9) -0.011(9) 0.003(7) 0.019(8)
C2R 0.072(8) 0.094(9) 0.067(8) 0.011(7) 0.000(7) 0.002(6)
C3R 0.090(9) 0.087(9) 0.105(11) -0.008(8) 0.047(8) -0.023(7)
C4R 0.061(9) 0.31(3) 0.24(2) -0.24(2) 0.049(11) -0.068(12)
C5R 0.071(14) 0.43(5) 0.28(3) -0.29(3) 0.037(15) -0.027(17)
N1Q 0.083(14) 0.058(12) 0.074(13) -0.018(10) 0.003(11) -0.030(10)
C1Q 0.076(15) 0.090(17) 0.111(18) 0.010(15) -0.003(14) -0.002(14)
C2Q 0.036(15) 0.09(2) 0.12(2) 0.006(16) 0.001(14) 0.004(13)
C3Q 0.073(15) 0.087(16) 0.094(17) 0.010(14) -0.011(13) -0.003(13)
C4Q 0.109(18) 0.117(18) 0.085(16) 0.040(15) -0.037(14) -0.003(15)
C5Q 0.067(19) 0.13(2) 0.12(2) -0.067(17) -0.018(15) 0.002(15)

loop_
_atom_type_symbol
_atom_type_description
_atom_type_scat_dispersion_real
_atom_type_scat_dispersion_imag
_atom_type_scat_source
C C 0.0033 0.0016 'International Tables Vol C Tables 4.2.6.8 and 6.1.1.4'
H H 0.0000 0.0000 'International Tables Vol C Tables 4.2.6.8 and 6.1.1.4'
N N 0.0061 0.0033 'International Tables Vol C Tables 4.2.6.8 and 6.1.1.4'
O O 0.0106 0.0060 'International Tables Vol C Tables 4.2.6.8 and 6.1.1.4'
P P 0.1023 0.0942 'International Tables Vol C Tables 4.2.6.8 and 6.1.1.4'
K K 0.2009 0.2494 'International Tables Vol C Tables 4.2.6.8 and 6.1.1.4'
Cd Cd -0.8075 1.2024 'International Tables Vol C Tables 4.2.6.8 and 6.1.1.4'

loop_
_geom_angle_atom_site_label_1
_geom_angle_atom_site_label_2
_geom_angle_atom_site_label_3
_geom_angle
_geom_angle_site_symmetry_1
_geom_angle_site_symmetry_3
P3 Cd1 P3 131.90(7) . 2_655
P3 Cd1 P2 77.31(4) . .
P3 Cd1 P2 126.63(5) 2_655 .
P3 Cd1 P2 126.63(5) . 2_655
P3 Cd1 P2 77.31(4) 2_655 2_655
P2 Cd1 P2 124.89(7) . 2_655
P4 P1 P3 102.82(9) . .
P4 P1 P2 102.67(9) . .
P3 P1 P2 97.98(8) . .
P5 P2 P1 99.02(8) . .
P5 P2 Cd1 90.00(7) . .
P1 P2 Cd1 83.14(6) . .
P6 P3 P1 99.18(8) . .
P6 P3 Cd1 90.35(6) . .
P1 P3 Cd1 83.69(6) . .
P7 P4 P1 99.00(8) . .
P2 P5 P6 104.82(8) . .
P2 P5 P7 104.43(9) . .
P6 P5 P7 60.74(7) . .
P3 P6 P5 104.67(8) . .
P3 P6 P7 104.65(8) . .
P5 P6 P7 60.02(6) . .
P4 P7 P5 107.05(9) . .
P4 P7 P6 106.31(8) . .
P5 P7 P6 59.24(6) . .
O13 K1 O11 97.18(12) . .
O13 K1 O14 60.63(10) . .
O11 K1 O14 137.07(12) . .
O13 K1 O16 136.06(13) . .
O11 K1 O16 120.83(12) . .
O14 K1 O16 97.30(11) . .
O13 K1 O12 117.36(12) . .
O11 K1 O12 59.70(12) . .
O14 K1 O12 96.29(12) . .
O16 K1 O12 101.51(11) . .
O13 K1 O15 95.72(12) . .
O11 K1 O15 99.49(12) . .
O14 K1 O15 117.78(12) . .
O16 K1 O15 59.42(11) . .
O12 K1 O15 141.61(12) . .
O13 K1 N12 120.17(12) . .
O11 K1 N12 118.99(13) . .
O14 K1 N12 60.50(11) . .
O16 K1 N12 61.74(11) . .
O12 K1 N12 60.55(12) . .
O15 K1 N12 120.19(12) . .
O13 K1 N11 60.09(12) . .
O11 K1 N11 61.19(13) . .
O14 K1 N11 119.69(12) . .
O16 K1 N11 117.83(12) . .
O12 K1 N11 119.71(13) . .
O15 K1 N11 59.38(12) . .
N12 K1 N11 179.57(14) . .
O21 K2 O23 99.54(13) . .
O21 K2 O26 119.28(13) . .
O23 K2 O26 135.76(12) . .
O21 K2 O24 140.38(13) . .
O23 K2 O24 60.73(13) . .
O26 K2 O24 95.17(12) . .
O21 K2 O25 99.10(13) . .
O23 K2 O25 94.87(13) . .
O26 K2 O25 60.71(12) . .
O24 K2 O25 115.57(13) . .
O21 K2 O22 60.43(14) . .
O23 K2 O22 119.06(14) . .
O26 K2 O22 99.26(13) . .
O24 K2 O22 97.45(14) . .
O25 K2 O22 141.68(14) . .
O21 K2 N21 60.96(15) . .
O23 K2 N21 61.47(15) . .
O26 K2 N21 118.50(15) . .
O24 K2 N21 120.97(14) . .
O25 K2 N21 59.12(14) . .
O22 K2 N21 120.24(15) . .
O21 K2 N22 117.66(14) . .
O23 K2 N22 119.97(14) . .
O26 K2 N22 61.17(13) . .
O24 K2 N22 60.60(14) . .
O25 K2 N22 120.89(13) . .
O22 K2 N22 58.60(14) . .
N21 K2 N22 178.38(15) . .
C107 N11 C113 110.0(5) . .
C107 N11 C101 110.1(5) . .
C113 N11 C101 109.6(5) . .
C107 N11 K1 108.8(3) . .
C113 N11 K1 111.1(3) . .
C101 N11 K1 107.3(3) . .
C112 N12 C106 110.0(4) . .
C112 N12 C118 110.2(4) . .
C106 N12 C118 109.6(5) . .
C112 N12 K1 109.2(3) . .
C106 N12 K1 110.6(3) . .
C118 N12 K1 107.2(3) . .
C213 N21 C201 110.5(6) . .
C213 N21 C207 110.6(6) . .
C201 N21 C207 110.3(6) . .
C213 N21 K2 111.3(4) . .
C201 N21 K2 107.7(4) . .
C207 N21 K2 106.3(4) . .
C206 N22 C212 107.6(6) . .
C206 N22 C218 111.2(5) . .
C212 N22 C218 109.8(5) . .
C206 N22 K2 111.1(4) . .
C212 N22 K2 109.6(4) . .
C218 N22 K2 107.5(4) . .
C103 O11 C102 110.7(5) . .
C103 O11 K1 114.7(4) . .
C102 O11 K1 118.1(3) . .
C104 O12 C105 110.1(5) . .
C104 O12 K1 114.2(4) . .
C105 O12 K1 115.8(3) . .
C109 O13 C108 111.7(4) . .
C109 O13 K1 115.5(3) . .
C108 O13 K1 119.7(3) . .
C111 O14 C110 110.6(4) . .
C111 O14 K1 116.9(3) . .
C110 O14 K1 111.5(3) . .
C114 O15 C115 112.4(4) . .
C114 O15 K1 117.3(3) . .
C115 O15 K1 115.0(3) . .
C116 O16 C117 111.9(5) . .
C116 O16 K1 114.0(3) . .
C117 O16 K1 115.8(3) . .
C202 O21 C203 110.4(5) . .
C202 O21 K2 119.9(4) . .
C203 O21 K2 117.9(4) . .
C204 O22 C205 111.1(6) . .
C204 O22 K2 111.6(4) . .
C205 O22 K2 116.2(4) . .
C208 O23 C209 110.7(5) . .
C208 O23 K2 118.5(4) . .
C209 O23 K2 112.7(3) . .
C210 O24 C211 111.6(5) . .
C210 O24 K2 113.1(4) . .
C211 O24 K2 116.3(4) . .
C215 O25 C214 112.8(5) . .
C215 O25 K2 112.1(4) . .
C214 O25 K2 116.9(4) . .
C216 O26 C217 110.7(4) . .
C216 O26 K2 112.9(3) . .
C217 O26 K2 116.3(3) . .
N11 C101 C102 114.3(5) . .
N11 C101 H10A 108.7 . .
C102 C101 H10A 108.7 . .
N11 C101 H10B 108.7 . .
C102 C101 H10B 108.7 . .
H10A C101 H10B 107.6 . .
O11 C102 C101 110.2(5) . .
O11 C102 H10C 109.6 . .
C101 C102 H10C 109.6 . .
O11 C102 H10D 109.6 . .
C101 C102 H10D 109.6 . .
H10C C102 H10D 108.1 . .
O11 C103 C104 109.5(6) . .
O11 C103 H10E 109.8 . .
C104 C103 H10E 109.8 . .
O11 C103 H10F 109.8 . .
C104 C103 H10F 109.8 . .
H10E C103 H10F 108.2 . .
O12 C104 C103 109.5(6) . .
O12 C104 H10G 109.8 . .
C103 C104 H10G 109.8 . .
O12 C104 H10H 109.8 . .
C103 C104 H10H 109.8 . .
H10G C104 H10H 108.2 . .
O12 C105 C106 109.7(5) . .
O12 C105 H10I 109.7 . .
C106 C105 H10I 109.7 . .
O12 C105 H10J 109.7 . .
C106 C105 H10J 109.7 . .
H10I C105 H10J 108.2 . .
N12 C106 C105 114.3(5) . .
N12 C106 H10K 108.7 . .
C105 C106 H10K 108.7 . .
N12 C106 H10L 108.7 . .
C105 C106 H10L 108.7 . .
H10K C106 H10L 107.6 . .
N11 C107 C108 114.3(5) . .
N11 C107 H10M 108.7 . .
C108 C107 H10M 108.7 . .
N11 C107 H10N 108.7 . .
C108 C107 H10N 108.7 . .
H10M C107 H10N 107.6 . .
O13 C108 C107 108.8(5) . .
O13 C108 H10O 109.9 . .
C107 C108 H10O 109.9 . .
O13 C108 H10P 109.9 . .
C107 C108 H10P 109.9 . .
H10O C108 H10P 108.3 . .
O13 C109 C110 108.8(5) . .
O13 C109 H10Q 109.9 . .
C110 C109 H10Q 109.9 . .
O13 C109 H10R 109.9 . .
C110 C109 H10R 109.9 . .
H10Q C109 H10R 108.3 . .
O14 C110 C109 109.3(5) . .
O14 C110 H11A 109.8 . .
C109 C110 H11A 109.8 . .
O14 C110 H11B 109.8 . .
C109 C110 H11B 109.8 . .
H11A C110 H11B 108.3 . .
O14 C111 C112 109.3(4) . .
O14 C111 H11C 109.8 . .
C112 C111 H11C 109.8 . .
O14 C111 H11D 109.8 . .
C112 C111 H11D 109.8 . .
H11C C111 H11D 108.3 . .
N12 C112 C111 113.7(4) . .
N12 C112 H11E 108.8 . .
C111 C112 H11E 108.8 . .
N12 C112 H11F 108.8 . .
C111 C112 H11F 108.8 . .
H11E C112 H11F 107.7 . .
N11 C113 C114 113.6(5) . .
N11 C113 H11G 108.8 . .
C114 C113 H11G 108.8 . .
N11 C113 H11H 108.8 . .
C114 C113 H11H 108.8 . .
H11G C113 H11H 107.7 . .
O15 C114 C113 109.5(5) . .
O15 C114 H11I 109.8 . .
C113 C114 H11I 109.8 . .
O15 C114 H11J 109.8 . .
C113 C114 H11J 109.8 . .
H11I C114 H11J 108.2 . .
O15 C115 C116 109.5(5) . .
O15 C115 H11K 109.8 . .
C116 C115 H11K 109.8 . .
O15 C115 H11L 109.8 . .
C116 C115 H11L 109.8 . .
H11K C115 H11L 108.2 . .
O16 C116 C115 109.6(5) . .
O16 C116 H11M 109.7 . .
C115 C116 H11M 109.7 . .
O16 C116 H11N 109.7 . .
C115 C116 H11N 109.7 . .
H11M C116 H11N 108.2 . .
O16 C117 C118 110.7(5) . .
O16 C117 H11O 109.5 . .
C118 C117 H11O 109.5 . .
O16 C117 H11P 109.5 . .
C118 C117 H11P 109.5 . .
H11O C117 H11P 108.1 . .
C117 C118 N12 114.4(5) . .
C117 C118 H11Q 108.7 . .
N12 C118 H11Q 108.7 . .
C117 C118 H11R 108.7 . .
N12 C118 H11R 108.7 . .
H11Q C118 H11R 107.6 . .
C202 C201 N21 116.6(6) . .
C202 C201 H20A 108.1 . .
N21 C201 H20A 108.1 . .
C202 C201 H20B 108.1 . .
N21 C201 H20B 108.1 . .
H20A C201 H20B 107.3 . .
O21 C202 C201 109.2(5) . .
O21 C202 H20C 109.8 . .
C201 C202 H20C 109.8 . .
O21 C202 H20D 109.8 . .
C201 C202 H20D 109.8 . .
H20C C202 H20D 108.3 . .
O21 C203 C204 111.5(5) . .
O21 C203 H20E 109.3 . .
C204 C203 H20E 109.3 . .
O21 C203 H20F 109.3 . .
C204 C203 H20F 109.3 . .
H20E C203 H20F 108.0 . .
O22 C204 C203 114.8(7) . .
O22 C204 H20G 108.6 . .
C203 C204 H20G 108.6 . .
O22 C204 H20H 108.6 . .
C203 C204 H20H 108.6 . .
H20G C204 H20H 107.5 . .
O22 C205 C206 108.8(6) . .
O22 C205 H20I 109.9 . .
C206 C205 H20I 109.9 . .
O22 C205 H20J 109.9 . .
C206 C205 H20J 109.9 . .
H20I C205 H20J 108.3 . .
N22 C206 C205 113.4(7) . .
N22 C206 H20K 108.9 . .
C205 C206 H20K 108.9 . .
N22 C206 H20L 108.9 . .
C205 C206 H20L 108.9 . .
H20K C206 H20L 107.7 . .
N21 C207 C208 114.5(6) . .
N21 C207 H20M 108.6 . .
C208 C207 H20M 108.6 . .
N21 C207 H20N 108.6 . .
C208 C207 H20N 108.6 . .
H20M C207 H20N 107.6 . .
O23 C208 C207 109.2(6) . .
O23 C208 H20O 109.8 . .
C207 C208 H20O 109.8 . .
O23 C208 H20P 109.8 . .
C207 C208 H20P 109.8 . .
H20O C208 H20P 108.3 . .
O23 C209 C210 109.3(5) . .
O23 C209 H20Q 109.8 . .
C210 C209 H20Q 109.8 . .
O23 C209 H20R 109.8 . .
C210 C209 H20R 109.8 . .
H20Q C209 H20R 108.3 . .
O24 C210 C209 110.3(5) . .
O24 C210 H21A 109.6 . .
C209 C210 H21A 109.6 . .
O24 C210 H21B 109.6 . .
C209 C210 H21B 109.6 . .
H21A C210 H21B 108.1 . .
O24 C211 C212 109.9(6) . .
O24 C211 H21C 109.7 . .
C212 C211 H21C 109.7 . .
O24 C211 H21D 109.7 . .
C212 C211 H21D 109.7 . .
H21C C211 H21D 108.2 . .
N22 C212 C211 114.2(6) . .
N22 C212 H21E 108.7 . .
C211 C212 H21E 108.7 . .
N22 C212 H21F 108.7 . .
C211 C212 H21F 108.7 . .
H21E C212 H21F 107.6 . .
N21 C213 C214 113.6(6) . .
N21 C213 H21G 108.8 . .
C214 C213 H21G 108.8 . .
N21 C213 H21H 108.8 . .
C214 C213 H21H 108.8 . .
H21G C213 H21H 107.7 . .
O25 C214 C213 109.4(6) . .
O25 C214 H21I 109.8 . .
C213 C214 H21I 109.8 . .
O25 C214 H21J 109.8 . .
C213 C214 H21J 109.8 . .
H21I C214 H21J 108.2 . .
O25 C215 C216 110.4(5) . .
O25 C215 H21K 109.6 . .
C216 C215 H21K 109.6 . .
O25 C215 H21L 109.6 . .
C216 C215 H21L 109.6 . .
H21K C215 H21L 108.1 . .
O26 C216 C215 110.0(5) . .
O26 C216 H21M 109.7 . .
C215 C216 H21M 109.7 . .
O26 C216 H21N 109.7 . .
C215 C216 H21N 109.7 . .
H21M C216 H21N 108.2 . .
O26 C217 C218 109.6(5) . .
O26 C217 H21O 109.8 . .
C218 C217 H21O 109.8 . .
O26 C217 H21P 109.8 . .
C218 C217 H21P 109.8 . .
H21O C217 H21P 108.2 . .
N22 C218 C217 113.0(5) . .
N22 C218 H21Q 109.0 . .
C217 C218 H21Q 109.0 . .
N22 C218 H21R 109.0 . .
C217 C218 H21R 109.0 . .
H21Q C218 H21R 107.8 . .
C1 N1 C5 120.0 . .
C2 C1 N1 120.0 . .
C2 C1 H1 120.0 . .
N1 C1 H1 120.0 . .
C3 C2 C1 120.0 . .
C3 C2 H2 120.0 . .
C1 C2 H2 120.0 . .
C2 C3 C4 120.0 . .
C2 C3 H3 120.0 . .
C4 C3 H3 120.0 . .
C5 C4 C3 120.0 . .
C5 C4 H4 120.0 . .
C3 C4 H4 120.0 . .
C4 C5 N1 120.0 . .
C4 C5 H5 120.0 . .
N1 C5 H5 120.0 . .
C2S C3S C4S 120.0 . .
C2S C3S H3S 120.0 . .
C4S C3S H3S 120.0 . .
C3S C2S C1S 120.0 . .
C3S C2S H2S 120.0 . .
C1S C2S H2S 120.0 . .
C2S C1S N1S 120.0 . .
C2S C1S H1S 120.0 . .
N1S C1S H1S 120.0 . .
C1S N1S C5S 120.0 . .
C4S C5S N1S 120.0 . .
C4S C5S H5S 120.0 . .
N1S C5S H5S 120.0 . .
C5S C4S C3S 120.0 . .
C5S C4S H4S 120.0 . .
C3S C4S H4S 120.0 . .
C1R N1R C5R 120.0 . .
N1R C1R C2R 120.0 . .
N1R C1R H1R 120.0 . .
C2R C1R H1R 120.0 . .
C3R C2R C1R 120.0 . .
C3R C2R H2R 120.0 . .
C1R C2R H2R 120.0 . .
C4R C3R C2R 120.0 . .
C4R C3R H3R 120.0 . .
C2R C3R H3R 120.0 . .
C5R C4R C3R 120.0 . .
C5R C4R H4R 120.0 . .
C3R C4R H4R 120.0 . .
C4R C5R N1R 120.0 . .
C4R C5R H5R 120.0 . .
N1R C5R H5R 120.0 . .
C1Q N1Q C5Q 120.0 . .
C2Q C1Q N1Q 120.0 . .
C2Q C1Q H1Q 120.0 . .
N1Q C1Q H1Q 120.0 . .
C3Q C2Q C1Q 120.0 . .
C3Q C2Q H2Q 120.0 . .
C1Q C2Q H2Q 120.0 . .
C2Q C3Q C4Q 120.0 . .
C2Q C3Q H3Q 120.0 . .
C4Q C3Q H3Q 120.0 . .
C3Q C4Q C5Q 120.0 . .
C3Q C4Q H4Q 120.0 . .
C5Q C4Q H4Q 120.0 . .
C4Q C5Q N1Q 120.0 . .
C4Q C5Q H5Q 120.0 . .
N1Q C5Q H5Q 120.0 . .

loop_
_geom_bond_atom_site_label_1
_geom_bond_atom_site_label_2
_geom_bond_distance
_geom_bond_site_symmetry_2
Cd1 P3 2.6579(15) .
Cd1 P3 2.6579(15) 2_655
Cd1 P2 2.6751(15) .
Cd1 P2 2.6751(15) 2_655
P1 P4 2.161(2) .
P1 P3 2.203(2) .
P1 P2 2.211(2) .
P2 P5 2.165(2) .
P3 P6 2.164(2) .
P4 P7 2.137(2) .
P5 P6 2.229(2) .
P5 P7 2.247(2) .
P6 P7 2.263(2) .
K1 O13 2.801(4) .
K1 O11 2.819(4) .
K1 O14 2.826(4) .
K1 O16 2.830(4) .
K1 O12 2.851(4) .
K1 O15 2.876(4) .
K1 N12 2.983(4) .
K1 N11 3.015(5) .
K2 O21 2.789(4) .
K2 O23 2.797(4) .
K2 O26 2.809(4) .
K2 O24 2.837(4) .
K2 O25 2.873(4) .
K2 O22 2.911(5) .
K2 N21 3.004(5) .
K2 N22 3.016(5) .
N11 C107 1.466(7) .
N11 C113 1.469(8) .
N11 C101 1.497(8) .
N12 C112 1.452(7) .
N12 C106 1.466(7) .
N12 C118 1.486(7) .
N21 C213 1.456(9) .
N21 C201 1.485(9) .
N21 C207 1.491(9) .
N22 C206 1.454(8) .
N22 C212 1.466(8) .
N22 C218 1.480(7) .
O11 C103 1.418(8) .
O11 C102 1.425(7) .
O12 C104 1.414(8) .
O12 C105 1.434(7) .
O13 C109 1.417(6) .
O13 C108 1.431(7) .
O14 C111 1.418(6) .
O14 C110 1.428(6) .
O15 C114 1.423(7) .
O15 C115 1.427(7) .
O16 C116 1.429(7) .
O16 C117 1.434(7) .
O21 C202 1.434(8) .
O21 C203 1.437(8) .
O22 C204 1.404(8) .
O22 C205 1.417(8) .
O23 C208 1.422(8) .
O23 C209 1.434(7) .
O24 C210 1.415(7) .
O24 C211 1.420(8) .
O25 C215 1.421(8) .
O25 C214 1.427(8) .
O26 C216 1.411(7) .
O26 C217 1.436(8) .
C101 C102 1.497(9) .
C101 H10A 0.9900 .
C101 H10B 0.9900 .
C102 H10C 0.9900 .
C102 H10D 0.9900 .
C103 C104 1.479(9) .
C103 H10E 0.9900 .
C103 H10F 0.9900 .
C104 H10G 0.9900 .
C104 H10H 0.9900 .
C105 C106 1.496(9) .
C105 H10I 0.9900 .
C105 H10J 0.9900 .
C106 H10K 0.9900 .
C106 H10L 0.9900 .
C107 C108 1.496(9) .
C107 H10M 0.9900 .
C107 H10N 0.9900 .
C108 H10O 0.9900 .
C108 H10P 0.9900 .
C109 C110 1.492(8) .
C109 H10Q 0.9900 .
C109 H10R 0.9900 .
C110 H11A 0.9900 .
C110 H11B 0.9900 .
C111 C112 1.502(8) .
C111 H11C 0.9900 .
C111 H11D 0.9900 .
C112 H11E 0.9900 .
C112 H11F 0.9900 .
C113 C114 1.495(8) .
C113 H11G 0.9900 .
C113 H11H 0.9900 .
C114 H11I 0.9900 .
C114 H11J 0.9900 .
C115 C116 1.471(9) .
C115 H11K 0.9900 .
C115 H11L 0.9900 .
C116 H11M 0.9900 .
C116 H11N 0.9900 .
C117 C118 1.479(9) .
C117 H11O 0.9900 .
C117 H11P 0.9900 .
C118 H11Q 0.9900 .
C118 H11R 0.9900 .
C201 C202 1.481(10) .
C201 H20A 0.9900 .
C201 H20B 0.9900 .
C202 H20C 0.9900 .
C202 H20D 0.9900 .
C203 C204 1.461(10) .
C203 H20E 0.9900 .
C203 H20F 0.9900 .
C204 H20G 0.9900 .
C204 H20H 0.9900 .
C205 C206 1.473(11) .
C205 H20I 0.9900 .
C205 H20J 0.9900 .
C206 H20K 0.9900 .
C206 H20L 0.9900 .
C207 C208 1.503(10) .
C207 H20M 0.9900 .
C207 H20N 0.9900 .
C208 H20O 0.9900 .
C208 H20P 0.9900 .
C209 C210 1.463(9) .
C209 H20Q 0.9900 .
C209 H20R 0.9900 .
C210 H21A 0.9900 .
C210 H21B 0.9900 .
C211 C212 1.513(9) .
C211 H21C 0.9900 .
C211 H21D 0.9900 .
C212 H21E 0.9900 .
C212 H21F 0.9900 .
C213 C214 1.476(10) .
C213 H21G 0.9900 .
C213 H21H 0.9900 .
C214 H21I 0.9900 .
C214 H21J 0.9900 .
C215 C216 1.479(10) .
C215 H21K 0.9900 .
C215 H21L 0.9900 .
C216 H21M 0.9900 .
C216 H21N 0.9900 .
C217 C218 1.499(9) .
C217 H21O 0.9900 .
C217 H21P 0.9900 .
C218 H21Q 0.9900 .
C218 H21R 0.9900 .
N1 C1 1.3900 .
N1 C5 1.3900 .
C1 C2 1.3900 .
C1 H1 0.9500 .
C2 C3 1.3900 .
C2 H2 0.9500 .
C3 C4 1.3900 .
C3 H3 0.9500 .
C4 C5 1.3900 .
C4 H4 0.9500 .
C5 H5 0.9500 .
C3S C2S 1.327(4) .
C3S C4S 1.327(4) .
C3S H3S 0.9500 .
C2S C1S 1.327(4) .
C2S H2S 0.9500 .
C1S N1S 1.327(4) .
C1S H1S 0.9500 .
N1S C5S 1.327(4) .
C5S C4S 1.327(4) .
C5S H5S 0.9500 .
C4S H4S 0.9500 .
N1R C1R 1.3900 .
N1R C5R 1.3900 .
C1R C2R 1.3900 .
C1R H1R 0.9500 .
C2R C3R 1.3900 .
C2R H2R 0.9500 .
C3R C4R 1.3900 .
C3R H3R 0.9500 .
C4R C5R 1.3900 .
C4R H4R 0.9500 .
C5R H5R 0.9500 .
N1Q C1Q 1.3900 .
N1Q C5Q 1.3900 .
C1Q C2Q 1.3900 .
C1Q H1Q 0.9500 .
C2Q C3Q 1.3900 .
C2Q H2Q 0.9500 .
C3Q C4Q 1.3900 .
C3Q H3Q 0.9500 .
C4Q C5Q 1.3900 .
C4Q H4Q 0.9500 .
C5Q H5Q 0.9500 .
